data_4509032
loop_
_publ_author_name
'Xue, Liping'
'Wang, Yongjing'
'Lv, Peiwen'
'Chen, Dagui'
'Lin, Zhang'
'Liang, Jingkui'
'Huang, Feng'
'Xie, Zhi'

_publ_section_title
;
 Growth, Structures, and Properties of Li2Zn2(MoO4)3and Co-doped
 Li2Zn2(MoO4)3
;
_journal_issue 2
_journal_name_full 'Crystal Growth &amp; Design'
_journal_page_first 914
_journal_paper_doi 10.1021/cg800700h
_journal_volume 9
_journal_year 2009
_chemical_formula_sum 'Li7.82 Mo12 O48 Zn8.18'
_chemical_formula_weight 2508.28
_chemical_name_systematic
; 
 ? 
;
_space_group_IT_number 62
_symmetry_cell_setting orthorhombic
_symmetry_space_group_name_Hall '-P 2ac 2n'
_symmetry_space_group_name_H-M 'P n m a'
_atom_sites_solution_hydrogens geom
_atom_sites_solution_primary direct
_atom_sites_solution_secondary difmap
_audit_creation_method SHELXL-97
_cell_angle_alpha 90.00
_cell_angle_beta 90.00
_cell_angle_gamma 90.00
_cell_formula_units_Z 1
_cell_length_a 5.1042(10)
_cell_length_b 10.506(2)
_cell_length_c 17.638(3)
_cell_measurement_reflns_used 7970
_cell_measurement_temperature 293(2)
_cell_measurement_theta_max 27.46
_cell_measurement_theta_min 2.26
_cell_volume 945.8(3)
_computing_cell_refinement 'Rapid Auto(Rigaku 2001)'
_computing_data_collection 'Rapid Auto(Rigaku 2001)'
_computing_data_reduction 'Rapid Auto(Rigaku 2001)'
_computing_structure_refinement 'SHELXL-97 (Sheldrick, 1997)'
_computing_structure_solution 'SHELXS-97 (Sheldrick, 1990)'
_diffrn_ambient_temperature 293(2)
_diffrn_measured_fraction_theta_full 0.986
_diffrn_measured_fraction_theta_max 0.986
_diffrn_measurement_device_type 'Rigaku R-axis Rapid IP Area Detector'
_diffrn_measurement_method '\w oscillation'
_diffrn_radiation_monochromator graphite
_diffrn_radiation_source 'Rotating Anode'
_diffrn_radiation_type MoK\a
_diffrn_radiation_wavelength 0.71073
_diffrn_reflns_av_R_equivalents 0.0178
_diffrn_reflns_av_sigmaI/netI 0.0230
_diffrn_reflns_limit_h_max 6
_diffrn_reflns_limit_h_min -6
_diffrn_reflns_limit_k_max 13
_diffrn_reflns_limit_k_min -12
_diffrn_reflns_limit_l_max 22
_diffrn_reflns_limit_l_min -22
_diffrn_reflns_number 7970
_diffrn_reflns_theta_full 27.46
_diffrn_reflns_theta_max 27.46
_diffrn_reflns_theta_min 2.26
_exptl_absorpt_coefficient_mu 9.041
_exptl_absorpt_correction_T_max 0.4650
_exptl_absorpt_correction_T_min 0.3441
_exptl_absorpt_correction_type multi-scan
_exptl_absorpt_process_details abscor
_exptl_crystal_colour 'dark blue'
_exptl_crystal_density_diffrn 4.404
_exptl_crystal_density_method 'not measured'
_exptl_crystal_description block
_exptl_crystal_F_000 1157
_exptl_crystal_size_max 0.15
_exptl_crystal_size_mid 0.13
_exptl_crystal_size_min 0.10
_refine_diff_density_max 0.583
_refine_diff_density_min -0.893
_refine_diff_density_rms 0.155
_refine_ls_extinction_coef 0.02049(16)
_refine_ls_extinction_expression Fc^*^=kFc[1+0.001xFc^2^\l^3^/sin(2\q)]^-1/4^
_refine_ls_extinction_method SHELXL
_refine_ls_goodness_of_fit_ref 1.047
_refine_ls_hydrogen_treatment constr
_refine_ls_matrix_type full
_refine_ls_number_parameters 101
_refine_ls_number_reflns 1128
_refine_ls_number_restraints 3
_refine_ls_restrained_S_all 1.045
_refine_ls_R_factor_all 0.0222
_refine_ls_R_factor_gt 0.0198
_refine_ls_shift/su_max 0.003
_refine_ls_shift/su_mean 0.000
_refine_ls_structure_factor_coef Fsqd
_refine_ls_weighting_details 'calc w=1/[\s^2^(Fo^2^)+(0.0351P)^2^+0.6031P] where P=(Fo^2^+2Fc^2^)/3'
_refine_ls_weighting_scheme calc
_refine_ls_wR_factor_gt 0.0512
_refine_ls_wR_factor_ref 0.0525
_reflns_number_gt 1074
_reflns_number_total 1128
_reflns_threshold_expression >2sigma(I)
_cod_data_source_file cg800700hsup2.cif
_cod_data_source_block q
_cod_depositor_comments
;
The following automatic conversions were performed:

'_symmetry_cell_setting' tag value 'Orhthorhombic' was replaced with
'orthorhombic' value as specified in the replacement file
'/home/robertas/cod-tools/perl-scripts/inputs/replacement_values.lst'.

Automatic conversion script
Id: cif_fix_values 3143 2015-03-26 13:38:13Z robertas 
;
_cod_original_sg_symbol_H-M Pnma
_cod_database_code 4509032

loop_
_symmetry_equiv_pos_as_xyz
'x, y, z'
'-x+1/2, -y, z+1/2'
'x+1/2, -y+1/2, -z+1/2'
'-x, y+1/2, -z'
'-x, -y, -z'
'x-1/2, y, -z-1/2'
'-x-1/2, y-1/2, z-1/2'
'x, -y-1/2, z'

loop_
_atom_site_label
_atom_site_type_symbol
_atom_site_fract_x
_atom_site_fract_y
_atom_site_fract_z
_atom_site_U_iso_or_equiv
_atom_site_adp_type
_atom_site_occupancy
_atom_site_symmetry_multiplicity
_atom_site_calc_flag
_atom_site_refinement_flags
Mo1 Mo 1.77854(2) 0.7500 -0.056728(7) 0.00710(3) Uani 1 2 d S
Mo2 Mo 0.723215(17) 0.526716(8) 0.156502(5) 0.00808(2) Uani 1 1 d .
Zn1 Zn 1.24515(3) 0.578639(16) 0.029086(10) 0.01023(4) Uani 0.7303(5) 1 d P
Li1 Li 1.24515(3) 0.578639(16) 0.029086(10) 0.01023(4) Uani 0.269(4) 1 d P
Zn2 Zn 0.25591(14) 0.7500 0.19781(5) 0.0122(2) Uani 0.1770(6) 2 d SP
Li2 Li 0.25591(14) 0.7500 0.19781(5) 0.0122(2) Uani 0.823(4) 2 d SP
Zn3 Zn 0.89376(9) 0.2500 0.25098(2) 0.01547(10) Uani 0.4046(6) 2 d SP
Li3 Li 0.89376(9) 0.2500 0.25098(2) 0.01547(10) Uani 0.595(4) 2 d SP
O1 O 1.8599(2) 0.7500 -0.15282(6) 0.0126(3) Uani 1 2 d S
O2 O 1.58045(14) 0.61585(7) -0.03730(4) 0.01211(17) Uani 1 1 d .
O3 O 1.0563(2) 0.7500 0.00677(6) 0.0120(2) Uani 1 2 d S
O4 O 0.91781(16) 0.48920(7) 0.07489(4) 0.01300(18) Uani 1 1 d .
O5 O 0.44069(15) 0.61365(7) 0.12704(4) 0.01408(18) Uani 1 1 d .
O6 O 0.64495(16) 0.38498(7) 0.20478(4) 0.01327(18) Uani 1 1 d .
O7 O 0.92260(16) 0.62334(8) 0.21283(5) 0.0166(2) Uani 1 1 d .

loop_
_atom_site_aniso_label
_atom_site_aniso_U_11
_atom_site_aniso_U_22
_atom_site_aniso_U_33
_atom_site_aniso_U_23
_atom_site_aniso_U_13
_atom_site_aniso_U_12
Mo1 0.00670(4) 0.00822(5) 0.00637(5) 0.000 0.00007(4) 0.000
Mo2 0.00795(4) 0.00874(5) 0.00756(4) 0.00135(3) -0.00006(3) -0.00047(3)
Zn1 0.00932(8) 0.01184(8) 0.00953(7) 0.00089(6) -0.00073(5) 0.00009(5)
Li1 0.00932(8) 0.01184(8) 0.00953(7) 0.00089(6) -0.00073(5) 0.00009(5)
Zn2 0.0115(3) 0.0122(4) 0.0129(4) 0.000 0.0017(3) 0.000
Li2 0.0115(3) 0.0122(4) 0.0129(4) 0.000 0.0017(3) 0.000
Zn3 0.0244(2) 0.01050(16) 0.01155(18) 0.000 -0.00260(16) 0.000
Li3 0.0244(2) 0.01050(16) 0.01155(18) 0.000 -0.00260(16) 0.000
O1 0.0125(5) 0.0136(4) 0.0118(5) 0.000 0.0017(4) 0.000
O2 0.0104(3) 0.0135(3) 0.0124(3) 0.0017(3) 0.0015(3) 0.0002(3)
O3 0.0113(4) 0.0101(4) 0.0144(5) 0.000 -0.0029(4) 0.000
O4 0.0112(3) 0.0163(3) 0.0115(3) 0.0023(3) 0.0002(3) -0.0017(3)
O5 0.0141(3) 0.0172(3) 0.0109(3) -0.0006(3) -0.0013(3) 0.0020(3)
O6 0.0134(3) 0.0124(3) 0.0140(3) 0.0032(3) 0.0018(3) 0.0009(3)
O7 0.0151(3) 0.0196(4) 0.0151(4) -0.0022(3) -0.0016(3) -0.0021(3)

loop_
_atom_type_symbol
_atom_type_description
_atom_type_scat_dispersion_real
_atom_type_scat_dispersion_imag
_atom_type_scat_source
Li Li -0.0003 0.0001 'International Tables Vol C Tables 4.2.6.8 and 6.1.1.4'
O O 0.0106 0.0060 'International Tables Vol C Tables 4.2.6.8 and 6.1.1.4'
Zn Zn 0.2839 1.4301 'International Tables Vol C Tables 4.2.6.8 and 6.1.1.4'
Mo Mo -1.6832 0.6857 'International Tables Vol C Tables 4.2.6.8 and 6.1.1.4'

loop_
_geom_angle_atom_site_label_1
_geom_angle_atom_site_label_2
_geom_angle_atom_site_label_3
_geom_angle
_geom_angle_site_symmetry_1
_geom_angle_site_symmetry_3
O1 Mo1 O2 108.92(3) . 8_575
O1 Mo1 O2 108.92(3) . .
O2 Mo1 O2 105.71(5) 8_575 .
O1 Mo1 O3 114.55(5) . 1_655
O2 Mo1 O3 109.18(3) 8_575 1_655
O2 Mo1 O3 109.18(3) . 1_655
O1 Mo1 Li1 105.66(3) . 8_675
O2 Mo1 Li1 83.71(3) 8_575 8_675
O2 Mo1 Li1 138.41(3) . 8_675
O3 Mo1 Li1 33.006(9) 1_655 8_675
O1 Mo1 Li1 105.66(3) . 1_655
O2 Mo1 Li1 138.42(3) 8_575 1_655
O2 Mo1 Li1 83.71(3) . 1_655
O3 Mo1 Li1 33.006(9) 1_655 1_655
Li1 Mo1 Li1 65.074(14) 8_675 1_655
O7 Mo2 O6 110.39(4) . .
O7 Mo2 O5 109.81(4) . .
O6 Mo2 O5 112.97(4) . .
O7 Mo2 O4 105.16(4) . .
O6 Mo2 O4 109.14(4) . .
O5 Mo2 O4 109.05(4) . .
O7 Mo2 Li1 135.12(3) . 1_455
O6 Mo2 Li1 107.20(3) . 1_455
O5 Mo2 Li1 30.19(3) . 1_455
O4 Mo2 Li1 84.32(3) . 1_455
O5 Zn1 O3 103.43(4) 1_655 .
O5 Zn1 O4 98.41(3) 1_655 .
O3 Zn1 O4 95.29(4) . .
O5 Zn1 O2 92.29(3) 1_655 .
O3 Zn1 O2 96.35(4) . .
O4 Zn1 O2 161.92(3) . .
O5 Zn1 O4 169.46(3) 1_655 5_765
O3 Zn1 O4 86.89(4) . 5_765
O4 Zn1 O4 82.53(3) . 5_765
O2 Zn1 O4 84.33(3) . 5_765
O5 Zn1 O2 85.10(3) 1_655 5_865
O3 Zn1 O2 171.47(3) . 5_865
O4 Zn1 O2 83.20(3) . 5_865
O2 Zn1 O2 83.24(3) . 5_865
O4 Zn1 O2 84.59(3) 5_765 5_865
O5 Zn1 Li1 139.34(2) 1_655 5_765
O3 Zn1 Li1 91.37(3) . 5_765
O4 Zn1 Li1 41.93(2) . 5_765
O2 Zn1 Li1 123.87(3) . 5_765
O4 Zn1 Li1 40.60(2) 5_765 5_765
O2 Zn1 Li1 81.88(2) 5_865 5_765
O5 Zn1 Li1 88.12(3) 1_655 5_865
O3 Zn1 Li1 138.75(3) . 5_865
O4 Zn1 Li1 122.42(3) . 5_865
O2 Zn1 Li1 43.06(2) . 5_865
O4 Zn1 Li1 82.59(2) 5_765 5_865
O2 Zn1 Li1 40.17(2) 5_865 5_865
Li1 Zn1 Li1 105.363(17) 5_765 5_865
O5 Zn2 O5 84.95(5) . 8_575
O5 Zn2 O7 90.36(3) . 1_455
O5 Zn2 O7 146.33(5) 8_575 1_455
O5 Zn2 O7 146.33(5) . 8_475
O5 Zn2 O7 90.36(3) 8_575 8_475
O7 Zn2 O7 75.40(5) 1_455 8_475
O5 Zn2 O7 130.45(5) . 3_465
O5 Zn2 O7 80.99(4) 8_575 3_465
O7 Zn2 O7 125.23(5) 1_455 3_465
O7 Zn2 O7 81.23(3) 8_475 3_465
O5 Zn2 O7 80.99(3) . 6_556
O5 Zn2 O7 130.45(5) 8_575 6_556
O7 Zn2 O7 81.23(3) 1_455 6_556
O7 Zn2 O7 125.23(5) 8_475 6_556
O7 Zn2 O7 73.22(5) 3_465 6_556
O5 Zn2 Li2 89.06(3) . 6_656
O5 Zn2 Li2 89.06(3) 8_575 6_656
O7 Zn2 Li2 124.25(4) 1_455 6_656
O7 Zn2 Li2 124.25(4) 8_475 6_656
O7 Zn2 Li2 43.74(3) 3_465 6_656
O7 Zn2 Li2 43.74(3) 6_556 6_656
O5 Zn2 Zn2 89.06(3) . 6_656
O5 Zn2 Zn2 89.06(3) 8_575 6_656
O7 Zn2 Zn2 124.25(4) 1_455 6_656
O7 Zn2 Zn2 124.25(4) 8_475 6_656
O7 Zn2 Zn2 43.74(3) 3_465 6_656
O7 Zn2 Zn2 43.74(3) 6_556 6_656
Li2 Zn2 Zn2 0.00(3) 6_656 6_656
O5 Zn2 Li2 134.82(3) . 6_556
O5 Zn2 Li2 134.82(3) 8_575 6_556
O7 Zn2 Li2 45.15(2) 1_455 6_556
O7 Zn2 Li2 45.15(2) 8_475 6_556
O7 Zn2 Li2 84.03(4) 3_465 6_556
O7 Zn2 Li2 84.03(4) 6_556 6_556
Li2 Zn2 Li2 108.39(5) 6_656 6_556
Zn2 Zn2 Li2 108.39(5) 6_656 6_556
O5 Zn2 Zn2 134.82(3) . 6_556
O5 Zn2 Zn2 134.82(3) 8_575 6_556
O7 Zn2 Zn2 45.15(2) 1_455 6_556
O7 Zn2 Zn2 45.15(2) 8_475 6_556
O7 Zn2 Zn2 84.03(4) 3_465 6_556
O7 Zn2 Zn2 84.03(4) 6_556 6_556
Li2 Zn2 Zn2 108.39(5) 6_656 6_556
Zn2 Zn2 Zn2 108.39(5) 6_656 6_556
Li2 Zn2 Zn2 0.000(15) 6_556 6_556
O6 Zn3 O6 86.75(5) 6_656 3
O6 Zn3 O6 179.00(3) 6_656 8_565
O6 Zn3 O6 93.40(4) 3 8_565
O6 Zn3 O6 93.40(4) 6_656 .
O6 Zn3 O6 179.00(3) 3 .
O6 Zn3 O6 86.44(5) 8_565 .
O6 Zn3 O1 94.37(4) 6_656 2_765
O6 Zn3 O1 94.37(4) 3 2_765
O6 Zn3 O1 86.61(4) 8_565 2_765
O6 Zn3 O1 86.61(4) . 2_765
O6 Zn3 O1 86.61(4) 6_656 5_865
O6 Zn3 O1 86.61(4) 3 5_865
O6 Zn3 O1 92.41(4) 8_565 5_865
O6 Zn3 O1 92.41(4) . 5_865
O1 Zn3 O1 178.65(5) 2_765 5_865
O6 Zn3 Zn3 128.75(3) 6_656 6_556
O6 Zn3 Zn3 128.75(3) 3 6_556
O6 Zn3 Zn3 51.79(3) 8_565 6_556
O6 Zn3 Zn3 51.79(3) . 6_556
O1 Zn3 Zn3 53.43(3) 2_765 6_556
O1 Zn3 Zn3 125.22(4) 5_865 6_556
O6 Zn3 Li3 128.75(3) 6_656 6_556
O6 Zn3 Li3 128.75(3) 3 6_556
O6 Zn3 Li3 51.79(3) 8_565 6_556
O6 Zn3 Li3 51.79(3) . 6_556
O1 Zn3 Li3 53.43(3) 2_765 6_556
O1 Zn3 Li3 125.22(4) 5_865 6_556
Zn3 Zn3 Li3 0.000(19) 6_556 6_556
O6 Zn3 Zn3 51.99(3) 6_656 6_656
O6 Zn3 Zn3 51.99(3) 3 6_656
O6 Zn3 Zn3 127.44(3) 8_565 6_656
O6 Zn3 Zn3 127.44(3) . 6_656
O1 Zn3 Zn3 128.12(4) 2_765 6_656
O1 Zn3 Zn3 53.23(3) 5_865 6_656
Zn3 Zn3 Zn3 178.45(4) 6_556 6_656
Li3 Zn3 Zn3 178.45(4) 6_556 6_656
O6 Zn3 Li3 51.99(3) 6_656 6_656
O6 Zn3 Li3 51.99(3) 3 6_656
O6 Zn3 Li3 127.44(3) 8_565 6_656
O6 Zn3 Li3 127.44(3) . 6_656
O1 Zn3 Li3 128.12(4) 2_765 6_656
O1 Zn3 Li3 53.23(3) 5_865 6_656
Zn3 Zn3 Li3 178.45(4) 6_556 6_656
Li3 Zn3 Li3 178.45(4) 6_556 6_656
Zn3 Zn3 Li3 0.000(19) 6_656 6_656
Mo1 O1 Li3 128.90(6) . 2_764
Mo1 O1 Zn3 128.90(6) . 2_764
Li3 O1 Zn3 0.00(2) 2_764 2_764
Mo1 O1 Zn3 157.77(7) . 5_865
Li3 O1 Zn3 73.34(4) 2_764 5_865
Zn3 O1 Zn3 73.34(4) 2_764 5_865
Mo1 O1 Li3 157.77(7) . 5_865
Li3 O1 Li3 73.34(4) 2_764 5_865
Zn3 O1 Li3 73.34(4) 2_764 5_865
Zn3 O1 Li3 0.000(13) 5_865 5_865
Mo1 O2 Zn1 135.97(4) . .
Mo1 O2 Li1 120.92(4) . 5_865
Zn1 O2 Li1 96.76(3) . 5_865
Mo1 O2 Zn1 120.92(4) . 5_865
Zn1 O2 Zn1 96.76(3) . 5_865
Li1 O2 Zn1 0.000(10) 5_865 5_865
Mo1 O3 Li1 118.75(3) 1_455 8_575
Mo1 O3 Zn1 118.75(3) 1_455 8_575
Li1 O3 Zn1 0.000(10) 8_575 8_575
Mo1 O3 Zn1 118.75(3) 1_455 .
Li1 O3 Zn1 119.91(5) 8_575 .
Zn1 O3 Zn1 119.91(5) 8_575 .
Mo2 O4 Zn1 131.11(4) . .
Mo2 O4 Li1 123.16(4) . 5_765
Zn1 O4 Li1 97.47(3) . 5_765
Mo2 O4 Zn1 123.16(4) . 5_765
Zn1 O4 Zn1 97.47(3) . 5_765
Li1 O4 Zn1 0.000(12) 5_765 5_765
Mo2 O5 Li1 123.56(4) . 1_455
Mo2 O5 Zn1 123.56(4) . 1_455
Li1 O5 Zn1 0.000(12) 1_455 1_455
Mo2 O5 Zn2 122.25(5) . .
Li1 O5 Zn2 113.88(4) 1_455 .
Zn1 O5 Zn2 113.88(4) 1_455 .
Mo2 O6 Li3 154.71(5) . 6_556
Mo2 O6 Zn3 154.71(5) . 6_556
Li3 O6 Zn3 0.00(3) 6_556 6_556
Mo2 O6 Zn3 129.06(5) . .
Li3 O6 Zn3 76.22(3) 6_556 .
Zn3 O6 Zn3 76.22(3) 6_556 .
Mo2 O7 Li2 137.85(5) . 1_655
Mo2 O7 Zn2 137.85(5) . 1_655
Li2 O7 Zn2 0.00(5) 1_655 1_655
Mo2 O7 Li2 121.74(5) . 6_656
Li2 O7 Li2 91.11(4) 1_655 6_656
Zn2 O7 Li2 91.11(4) 1_655 6_656
Mo2 O7 Zn2 121.74(5) . 6_656
Li2 O7 Zn2 91.11(4) 1_655 6_656
Zn2 O7 Zn2 91.11(4) 1_655 6_656
Li2 O7 Zn2 0.00(5) 6_656 6_656

loop_
_geom_bond_atom_site_label_1
_geom_bond_atom_site_label_2
_geom_bond_distance
_geom_bond_site_symmetry_2
Mo1 O1 1.7450(11) .
Mo1 O2 1.7681(8) 8_575
Mo1 O2 1.7681(8) .
Mo1 O3 1.8066(11) 1_655
Mo1 Li1 3.3473(4) 8_675
Mo1 Li1 3.3473(4) 1_655
Mo2 O7 1.7473(9) .
Mo2 O6 1.7613(8) .
Mo2 O5 1.7843(8) .
Mo2 O4 1.7927(8) .
Mo2 Li1 3.3619(5) 1_455
Zn1 O5 2.0289(8) 1_655
Zn1 O3 2.0798(6) .
Zn1 O4 2.0802(9) .
Zn1 O2 2.1102(8) .
Zn1 O4 2.1362(8) 5_765
Zn1 O2 2.2335(9) 5_865
Zn1 Li1 3.1695(5) 5_765
Zn1 Li1 3.2483(5) 5_865
Zn2 O5 2.1212(10) .
Zn2 O5 2.1212(10) 8_575
Zn2 O7 2.1760(11) 1_455
Zn2 O7 2.1760(11) 8_475
Zn2 O7 2.2314(11) 3_465
Zn2 O7 2.2314(11) 6_556
Zn2 Li2 3.1469(11) 6_656
Zn2 Zn2 3.1469(11) 6_656
Zn2 Li2 3.1469(11) 6_556
Zn2 Zn2 3.1469(11) 6_556
Zn3 O6 2.0649(9) 6_656
Zn3 O6 2.0649(9) 3
Zn3 O6 2.0707(9) 8_565
Zn3 O6 2.0707(9) .
Zn3 O1 2.1342(12) 2_765
Zn3 O1 2.1398(12) 5_865
Zn3 Zn3 2.5523(5) 6_556
Zn3 Li3 2.5523(5) 6_556
Zn3 Zn3 2.5523(5) 6_656
Zn3 Li3 2.5523(5) 6_656
O1 Li3 2.1342(12) 2_764
O1 Zn3 2.1342(12) 2_764
O1 Zn3 2.1398(12) 5_865
O1 Li3 2.1398(12) 5_865
O2 Li1 2.2335(9) 5_865
O2 Zn1 2.2335(9) 5_865
O3 Mo1 1.8066(11) 1_455
O3 Li1 2.0798(6) 8_575
O3 Zn1 2.0798(6) 8_575
O4 Li1 2.1362(8) 5_765
O4 Zn1 2.1362(8) 5_765
O5 Li1 2.0289(8) 1_455
O5 Zn1 2.0289(8) 1_455
O6 Li3 2.0649(9) 6_556
O6 Zn3 2.0649(9) 6_556
O7 Li2 2.1760(11) 1_655
O7 Zn2 2.1760(11) 1_655
O7 Li2 2.2314(11) 6_656
O7 Zn2 2.2314(11) 6_656
